data_7059174
loop_
_publ_author_name
'Dinda, Soumitra'
'Patra, Sarat Chandra'
'Roy, Subhadip'
'Halder, Supriyo'
'Weyherm\"uller, Thomas'
'Pramanik, Kausikisankar'
'Ganguly, Sanjib'

_publ_section_title
;
 Coligand driven diverse organometallation in benzothiazolyl-hydrazone
 derivatized pyrene: ortho vs. peri C--H activation
;
_journal_issue 4
_journal_name_full 'New Journal of Chemistry'
_journal_page_first 1407
_journal_page_last 1417
_journal_paper_doi 10.1039/C9NJ05088D
_journal_volume 44
_journal_year 2020
_chemical_formula_sum 'C61 H43 N3 O P2 Ru S'
_chemical_formula_weight 1029.05
_space_group_crystal_system triclinic
_space_group_IT_number 2
_space_group_name_Hall '-P 1'
_space_group_name_H-M_alt 'P -1'
_atom_sites_solution_hydrogens geom
_audit_creation_method SHELXL-2018/3
_audit_update_record
;
2019-11-30 deposited with the CCDC.	2019-12-13 downloaded from the CCDC.
;
_cell_angle_alpha 86.801(3)
_cell_angle_beta 86.645(3)
_cell_angle_gamma 67.402(3)
_cell_formula_units_Z 2
_cell_length_a 9.6836(12)
_cell_length_b 12.2483(15)
_cell_length_c 21.905(3)
_cell_measurement_reflns_used 1860
_cell_measurement_temperature 273(2)
_cell_measurement_theta_max 27.166
_cell_measurement_theta_min 1.802
_cell_volume 2393.0(5)
_computing_cell_refinement 'SAINT v8.34A (Bruker, 2013)'
_computing_data_collection 'Bruker AXS SMART APEX II'
_computing_data_reduction 'SAINT v8.34A (Bruker, 2013)'
_computing_molecular_graphics 'Olex2 1.3-dev (Dolomanov et al., 2009)'
_computing_publication_material 'Olex2 1.3-dev (Dolomanov et al., 2009)'
_computing_structure_refinement 'SHELXL-2018/3 (Sheldrick, 2018)'
_computing_structure_solution 'SHELXT 2014/5 (Sheldrick, 2014)'
_diffrn_ambient_temperature 273(2)
_diffrn_measured_fraction_theta_full 0.996
_diffrn_measured_fraction_theta_max 0.994
_diffrn_measurement_device_type 'CCD area-detector'
_diffrn_measurement_method 'phi and omega scans'
_diffrn_radiation_type MoK\a
_diffrn_radiation_wavelength 0.71073
_diffrn_reflns_av_R_equivalents 0.1030
_diffrn_reflns_av_unetI/netI 0.0649
_diffrn_reflns_Laue_measured_fraction_full 0.996
_diffrn_reflns_Laue_measured_fraction_max 0.994
_diffrn_reflns_limit_h_max 12
_diffrn_reflns_limit_h_min -12
_diffrn_reflns_limit_k_max 15
_diffrn_reflns_limit_k_min -15
_diffrn_reflns_limit_l_max 28
_diffrn_reflns_limit_l_min -28
_diffrn_reflns_number 72090
_diffrn_reflns_point_group_measured_fraction_full 0.996
_diffrn_reflns_point_group_measured_fraction_max 0.994
_diffrn_reflns_theta_full 25.242
_diffrn_reflns_theta_max 27.166
_diffrn_reflns_theta_min 1.802
_diffrn_source 'fine-focus sealed tube'
_exptl_absorpt_coefficient_mu 0.486
_exptl_absorpt_process_details 'sadabs(sheldrick, 1996)'
_exptl_crystal_colour violet
_exptl_crystal_density_diffrn 1.428
_exptl_crystal_description parallelepiped
_exptl_crystal_F_000 1056
_exptl_crystal_size_max 0.06
_exptl_crystal_size_mid 0.04
_exptl_crystal_size_min 0.02
_exptl_transmission_factor_max 0.990
_exptl_transmission_factor_min 0.977
_refine_diff_density_max 1.131
_refine_diff_density_min -1.992
_refine_diff_density_rms 0.115
_refine_ls_extinction_method none
_refine_ls_goodness_of_fit_ref 1.131
_refine_ls_hydrogen_treatment constr
_refine_ls_matrix_type full
_refine_ls_number_parameters 612
_refine_ls_number_reflns 10573
_refine_ls_number_restraints 24
_refine_ls_restrained_S_all 1.144
_refine_ls_R_factor_all 0.1249
_refine_ls_R_factor_gt 0.0958
_refine_ls_shift/su_max 0.000
_refine_ls_shift/su_mean 0.000
_refine_ls_structure_factor_coef Fsqd
_refine_ls_weighting_details 'w=1/[\s^2^(Fo^2^)+(0.0477P)^2^+17.5154P] where P=(Fo^2^+2Fc^2^)/3'
_refine_ls_weighting_scheme calc
_refine_ls_wR_factor_gt 0.2130
_refine_ls_wR_factor_ref 0.2278
_reflns_Friedel_coverage 0.000
_reflns_number_gt 7993
_reflns_number_total 10573
_reflns_threshold_expression 'I > 2\s(I)'
_cod_data_source_file c9nj05088d2.cif
_cod_data_source_block 5a
_cod_depositor_comments
;Adding full bibliography for 7059171--7059175.cif.

 Adding full bibliography for 7059171--7059175.cif.
;
_cod_database_code 7059174
_shelx_shelxl_version_number 2018/3
_shelx_space_group_comment
;
The symmetry employed for this shelxl refinement is uniquely defined
by the following loop, which should always be used as a source of
symmetry information in preference to the above space-group names.
They are only intended as comments.
;

loop_
_space_group_symop_operation_xyz
'x, y, z'
'-x, -y, -z'

loop_
_atom_site_label
_atom_site_type_symbol
_atom_site_fract_x
_atom_site_fract_y
_atom_site_fract_z
_atom_site_U_iso_or_equiv
_atom_site_adp_type
_atom_site_occupancy
_atom_site_site_symmetry_order
_atom_site_calc_flag
_atom_site_refinement_flags_posn
_atom_site_refinement_flags_adp
_atom_site_refinement_flags_occupancy
_atom_site_disorder_assembly
_atom_site_disorder_group
Ru1 Ru 0.65490(6) 0.32355(6) 0.28021(2) 0.03732(18) Uani 1 1 d . . . . .
P1 P 0.72922(19) 0.15717(19) 0.35126(8) 0.0446(5) Uani 1 1 d D . . . .
N1 N 0.7996(7) 0.3933(6) 0.3223(3) 0.0482(16) Uani 1 1 d . . . . .
O1 O 0.3666(6) 0.4457(7) 0.3512(3) 0.076(2) Uani 1 1 d . . . . .
C1 C 0.7971(9) 0.4661(9) 0.3692(4) 0.065(3) Uani 1 1 d . . . . .
P2 P 0.58524(18) 0.48129(16) 0.20538(7) 0.0333(4) Uani 1 1 d . . . . .
N2 N 0.9749(6) 0.2831(6) 0.2468(3) 0.0483(16) Uani 1 1 d . . . . .
C2 C 0.6832(13) 0.5153(12) 0.4105(5) 0.098(4) Uani 1 1 d . U . . .
H2 H 0.594921 0.502288 0.409279 0.118 Uiso 1 1 calc R U . . .
N3 N 0.8564(6) 0.2531(5) 0.2326(3) 0.0376(13) Uani 1 1 d . . . . .
C3 C 0.7011(17) 0.5866(14) 0.4554(6) 0.124(5) Uani 1 1 d . U . . .
H3 H 0.622062 0.622558 0.483065 0.148 Uiso 1 1 calc R U . . .
S004 S 1.0648(3) 0.4027(2) 0.32018(12) 0.0692(7) Uani 1 1 d . . . . .
C4 C 0.8302(17) 0.6040(13) 0.4592(6) 0.113(5) Uani 1 1 d . U . . .
H4 H 0.837727 0.652851 0.488747 0.135 Uiso 1 1 calc R U . . .
C5 C 0.9492(17) 0.5506(12) 0.4201(6) 0.106(4) Uani 1 1 d . . . . .
H5 H 1.039071 0.560022 0.423975 0.127 Uiso 1 1 calc R U . . .
C6 C 0.9351(11) 0.4823(9) 0.3746(4) 0.074(3) Uani 1 1 d . . . . .
C7 C 0.9335(8) 0.3503(8) 0.2915(3) 0.0473(19) Uani 1 1 d . . . . .
C8 C 0.8680(8) 0.1833(7) 0.1892(3) 0.0443(17) Uani 1 1 d . . . . .
H8 H 0.955763 0.150728 0.165344 0.053 Uiso 1 1 calc R U . . .
C9 C 0.7370(8) 0.1586(6) 0.1797(3) 0.0380(15) Uani 1 1 d . . . . .
C10 C 0.6091(8) 0.2181(6) 0.2183(3) 0.0413(16) Uani 1 1 d . . . . .
C11 C 0.4830(8) 0.1934(7) 0.2108(4) 0.0498(19) Uani 1 1 d . . . . .
H11 H 0.397647 0.232438 0.234955 0.060 Uiso 1 1 calc R U . . .
C12 C 0.4766(9) 0.1143(7) 0.1695(4) 0.055(2) Uani 1 1 d . . . . .
C13 C 0.3454(11) 0.0866(8) 0.1639(5) 0.075(3) Uani 1 1 d . . . . .
H13 H 0.260151 0.124991 0.188187 0.090 Uiso 1 1 calc R U . . .
C14 C 0.3433(12) 0.0066(9) 0.1244(5) 0.076(3) Uani 1 1 d . . . . .
H14 H 0.256397 -0.008021 0.122158 0.091 Uiso 1 1 calc R U . . .
C15 C 0.4685(13) -0.0556(8) 0.0863(5) 0.074(3) Uani 1 1 d . . . . .
C16 C 0.4719(17) -0.1439(10) 0.0467(6) 0.097(4) Uani 1 1 d . . . . .
H16 H 0.387540 -0.161861 0.044065 0.116 Uiso 1 1 calc R U . . .
C17 C 0.5984(18) -0.2029(10) 0.0125(7) 0.103(4) Uani 1 1 d . . . . .
H17 H 0.598969 -0.261444 -0.012897 0.124 Uiso 1 1 calc R U . . .
C18 C 0.7245(14) -0.1784(9) 0.0145(5) 0.086(3) Uani 1 1 d . . . . .
H18 H 0.808664 -0.220314 -0.009602 0.103 Uiso 1 1 calc R U . . .
C19 C 0.7291(12) -0.0909(8) 0.0525(5) 0.071(3) Uani 1 1 d . . . . .
C20 C 0.8571(11) -0.0629(9) 0.0561(5) 0.073(3) Uani 1 1 d . . . . .
H20 H 0.941727 -0.101641 0.031553 0.087 Uiso 1 1 calc R U . . .
C21 C 0.8587(10) 0.0197(8) 0.0948(4) 0.062(2) Uani 1 1 d . . . . .
H21 H 0.943835 0.037298 0.095400 0.074 Uiso 1 1 calc R U . . .
C22 C 0.7337(9) 0.0798(7) 0.1343(3) 0.0468(18) Uani 1 1 d . . . . .
C23 C 0.6032(9) 0.0542(7) 0.1307(4) 0.053(2) Uani 1 1 d . . . . .
C24 C 0.5993(12) -0.0305(8) 0.0890(5) 0.068(3) Uani 1 1 d . . . . .
C25 C 0.4732(8) 0.3967(8) 0.3226(3) 0.052(2) Uani 1 1 d . . . . .
C26 C 0.7858(12) 0.1799(12) 0.4253(3) 0.0419(18) Uani 0.521(8) 1 d DG . P A 1
C27 C 0.9326(11) 0.1678(11) 0.4326(5) 0.062(4) Uani 0.521(8) 1 d G . P A 1
H27 H 1.004212 0.139093 0.401112 0.074 Uiso 0.521(8) 1 calc R U P A 1
C28 C 0.9725(12) 0.1986(13) 0.4871(6) 0.076(4) Uani 0.521(8) 1 d G . P A 1
H28 H 1.070709 0.190530 0.492058 0.091 Uiso 0.521(8) 1 calc R U P A 1
C29 C 0.8655(17) 0.2416(13) 0.5342(4) 0.076(4) Uani 0.521(8) 1 d G . P A 1
H29 H 0.892116 0.262197 0.570700 0.091 Uiso 0.521(8) 1 calc R U P A 1
C30 C 0.7186(15) 0.2537(13) 0.5269(4) 0.079(6) Uani 0.521(8) 1 d G . P A 1
H30 H 0.647024 0.282428 0.558396 0.095 Uiso 0.521(8) 1 calc R U P A 1
C31 C 0.6788(11) 0.2229(13) 0.4724(4) 0.056(3) Uani 0.521(8) 1 d G . P A 1
H31 H 0.580525 0.230991 0.467450 0.067 Uiso 0.521(8) 1 calc R U P A 1
C38 C 0.8752(9) 0.0146(7) 0.3240(5) 0.037(3) Uani 0.537(9) 1 d DG . P A 1
C39 C 0.8614(10) -0.0938(9) 0.3212(6) 0.061(4) Uani 0.537(9) 1 d G . P A 1
H39 H 0.772032 -0.101269 0.334042 0.073 Uiso 0.537(9) 1 calc R U P A 1
C40 C 0.9810(13) -0.1911(8) 0.2993(6) 0.072(4) Uani 0.537(9) 1 d G . P A 1
H40 H 0.971766 -0.263655 0.297363 0.086 Uiso 0.537(9) 1 calc R U P A 1
C41 C 1.1146(11) -0.1800(10) 0.2801(7) 0.086(8) Uani 0.537(9) 1 d G . P A 1
H41 H 1.194643 -0.245102 0.265394 0.103 Uiso 0.537(9) 1 calc R U P A 1
C42 C 1.1284(9) -0.0716(11) 0.2829(7) 0.078(6) Uani 0.537(9) 1 d G . P A 1
H42 H 1.217788 -0.064163 0.270103 0.094 Uiso 0.537(9) 1 calc R U P A 1
C43 C 1.0088(11) 0.0257(8) 0.3049(6) 0.065(5) Uani 0.537(9) 1 d G . P A 1
H43 H 1.018056 0.098225 0.306781 0.078 Uiso 0.537(9) 1 calc R U P A 1
C26' C 0.7826(14) 0.1932(12) 0.4266(3) 0.0419(18) Uani 0.479(8) 1 d DG . P A 2
C27' C 0.9064(13) 0.1153(10) 0.4569(5) 0.062(4) Uani 0.479(8) 1 d G . P A 2
H27' H 0.972499 0.048246 0.437620 0.074 Uiso 0.479(8) 1 calc R U P A 2
C28' C 0.9313(15) 0.1375(12) 0.5159(6) 0.076(4) Uani 0.479(8) 1 d G . P A 2
H28' H 1.014116 0.085344 0.536184 0.091 Uiso 0.479(8) 1 calc R U P A 2
C29' C 0.8324(19) 0.2377(14) 0.5447(4) 0.076(4) Uani 0.479(8) 1 d G . P A 2
H29' H 0.849106 0.252570 0.584181 0.091 Uiso 0.479(8) 1 calc R U P A 2
C30' C 0.7086(17) 0.3157(11) 0.5144(5) 0.079(6) Uani 0.479(8) 1 d G . P A 2
H30' H 0.642476 0.382700 0.533615 0.095 Uiso 0.479(8) 1 calc R U P A 2
C31' C 0.6837(13) 0.2934(11) 0.4553(5) 0.056(3) Uani 0.479(8) 1 d G . P A 2
H31' H 0.600856 0.345604 0.435051 0.067 Uiso 0.479(8) 1 calc R U P A 2
C38' C 0.9047(9) 0.0463(10) 0.3217(6) 0.037(3) Uani 0.463(9) 1 d DG . P A 2
C39' C 0.8843(11) -0.0438(13) 0.2924(7) 0.061(4) Uani 0.463(9) 1 d G . P A 2
H39' H 0.788819 -0.044204 0.290387 0.073 Uiso 0.463(9) 1 calc R U P A 2
C40' C 1.0066(16) -0.1334(13) 0.2660(7) 0.072(4) Uani 0.463(9) 1 d G . P A 2
H40' H 0.992970 -0.193664 0.246353 0.086 Uiso 0.463(9) 1 calc R U P A 2
C41' C 1.1493(13) -0.1328(13) 0.2689(8) 0.086(8) Uani 0.463(9) 1 d G . P A 2
H41' H 1.231156 -0.192670 0.251258 0.103 Uiso 0.463(9) 1 calc R U P A 2
C42' C 1.1697(8) -0.0426(14) 0.2982(8) 0.078(6) Uani 0.463(9) 1 d G . P A 2
H42' H 1.265192 -0.042215 0.300196 0.094 Uiso 0.463(9) 1 calc R U P A 2
C43' C 1.0474(12) 0.0469(11) 0.3246(7) 0.065(5) Uani 0.463(9) 1 d G . P A 2
H43' H 1.061042 0.107246 0.344230 0.078 Uiso 0.463(9) 1 calc R U P A 2
C32 C 0.5902(8) 0.0947(7) 0.3769(3) 0.0429(17) Uani 1 1 d . . . . .
C33 C 0.4457(9) 0.1476(9) 0.3626(5) 0.077(3) Uani 1 1 d . . . . .
H33 H 0.414764 0.216227 0.337851 0.092 Uiso 1 1 calc R U . . .
C34 C 0.3417(11) 0.0998(11) 0.3849(6) 0.092(4) Uani 1 1 d . . . . .
H34 H 0.241515 0.139143 0.375922 0.110 Uiso 1 1 calc R U . . .
C35 C 0.3826(12) -0.0006(9) 0.4186(4) 0.066(3) Uani 1 1 d . . . . .
H35 H 0.312495 -0.032345 0.432031 0.079 Uiso 1 1 calc R U . . .
C36 C 0.5273(14) -0.0555(9) 0.4330(5) 0.078(3) Uani 1 1 d . . . . .
H36 H 0.556914 -0.125630 0.456501 0.093 Uiso 1 1 calc R U . . .
C37 C 0.6327(11) -0.0086(7) 0.4130(4) 0.063(2) Uani 1 1 d . . . . .
H37 H 0.731711 -0.046562 0.423959 0.076 Uiso 1 1 calc R U . . .
C44 C 0.3912(7) 0.5471(6) 0.1817(3) 0.0355(15) Uani 1 1 d . . . . .
C45 C 0.3433(8) 0.6541(7) 0.1485(3) 0.0482(18) Uani 1 1 d . . . . .
H45 H 0.409615 0.691248 0.138525 0.058 Uiso 1 1 calc R U . . .
C46 C 0.1969(9) 0.7056(8) 0.1302(4) 0.059(2) Uani 1 1 d . . . . .
H46 H 0.165868 0.776696 0.107476 0.071 Uiso 1 1 calc R U . . .
C47 C 0.0978(9) 0.6528(9) 0.1453(4) 0.058(2) Uani 1 1 d . . . . .
H47 H -0.000163 0.687575 0.132576 0.070 Uiso 1 1 calc R U . . .
C48 C 0.1425(9) 0.5498(10) 0.1787(4) 0.071(3) Uani 1 1 d . . . . .
H48 H 0.074765 0.514270 0.189427 0.085 Uiso 1 1 calc R U . . .
C49 C 0.2901(9) 0.4964(8) 0.1972(4) 0.056(2) Uani 1 1 d . . . . .
H49 H 0.319687 0.425762 0.220333 0.067 Uiso 1 1 calc R U . . .
C50 C 0.6878(8) 0.4469(6) 0.1317(3) 0.0386(15) Uani 1 1 d . . . . .
C51 C 0.8336(9) 0.4392(7) 0.1256(3) 0.0496(19) Uani 1 1 d . . . . .
H51 H 0.879513 0.451477 0.159235 0.059 Uiso 1 1 calc R U . . .
C52 C 0.9131(11) 0.4132(9) 0.0698(4) 0.069(3) Uani 1 1 d . . . . .
H52 H 1.010089 0.411310 0.065628 0.083 Uiso 1 1 calc R U . . .
C53 C 0.8465(13) 0.3904(11) 0.0208(4) 0.088(4) Uani 1 1 d . . . . .
H53 H 0.899322 0.371630 -0.016521 0.105 Uiso 1 1 calc R U . . .
C54 C 0.7028(13) 0.3955(11) 0.0271(4) 0.089(4) Uani 1 1 d . . . . .
H54 H 0.658807 0.379201 -0.006011 0.106 Uiso 1 1 calc R U . . .
C55 C 0.6228(10) 0.4243(8) 0.0819(4) 0.060(2) Uani 1 1 d . . . . .
H55 H 0.524648 0.428575 0.085407 0.072 Uiso 1 1 calc R U . . .
C56 C 0.6059(8) 0.6149(7) 0.2289(3) 0.0432(17) Uani 1 1 d . . . . .
C57 C 0.5325(10) 0.6592(9) 0.2844(4) 0.070(3) Uani 1 1 d . . . . .
H57 H 0.484498 0.617083 0.307487 0.084 Uiso 1 1 calc R U . . .
C58 C 0.5297(13) 0.7622(12) 0.3055(6) 0.097(4) Uani 1 1 d . . . . .
H58 H 0.482614 0.788385 0.343139 0.117 Uiso 1 1 calc R U . . .
C59 C 0.5945(14) 0.8264(11) 0.2724(7) 0.097(4) Uani 1 1 d . . . . .
H59 H 0.587853 0.898859 0.286083 0.117 Uiso 1 1 calc R U . . .
C60 C 0.6711(13) 0.7847(10) 0.2177(6) 0.082(3) Uani 1 1 d . . . . .
H60 H 0.719863 0.827699 0.195876 0.098 Uiso 1 1 calc R U . . .
C61 C 0.6761(11) 0.6792(8) 0.1951(4) 0.062(2) Uani 1 1 d . . . . .
H61 H 0.725649 0.652338 0.157858 0.074 Uiso 1 1 calc R U . . .

loop_
_atom_site_aniso_label
_atom_site_aniso_U_11
_atom_site_aniso_U_22
_atom_site_aniso_U_33
_atom_site_aniso_U_23
_atom_site_aniso_U_13
_atom_site_aniso_U_12
Ru1 0.0224(2) 0.0517(4) 0.0285(3) 0.0051(2) -0.00095(18) -0.0046(2)
P1 0.0266(8) 0.0614(13) 0.0332(9) 0.0096(8) -0.0026(7) -0.0043(8)
N1 0.038(3) 0.061(4) 0.036(3) 0.002(3) -0.010(3) -0.007(3)
O1 0.038(3) 0.111(6) 0.066(4) -0.026(4) 0.010(3) -0.011(3)
C1 0.045(5) 0.085(7) 0.045(4) -0.006(4) -0.019(4) -0.001(4)
P2 0.0282(8) 0.0380(9) 0.0295(8) -0.0023(7) -0.0060(6) -0.0072(7)
N2 0.025(3) 0.054(4) 0.064(4) 0.006(3) 0.002(3) -0.014(3)
C2 0.074(6) 0.131(8) 0.076(6) -0.033(6) -0.027(5) -0.017(6)
N3 0.029(3) 0.040(3) 0.037(3) 0.007(3) 0.005(2) -0.008(2)
C3 0.109(8) 0.149(9) 0.092(7) -0.045(7) -0.022(6) -0.017(7)
S004 0.0587(13) 0.0773(17) 0.0799(16) 0.0067(13) -0.0123(12) -0.0354(13)
C4 0.113(8) 0.118(8) 0.095(7) -0.030(6) -0.042(6) -0.023(6)
C5 0.111(10) 0.111(10) 0.089(9) -0.008(8) -0.045(8) -0.029(9)
C6 0.071(6) 0.079(7) 0.060(6) 0.006(5) -0.030(5) -0.014(5)
C7 0.032(3) 0.066(5) 0.039(4) 0.019(4) -0.013(3) -0.013(3)
C8 0.029(3) 0.049(4) 0.044(4) 0.005(3) 0.008(3) -0.005(3)
C9 0.037(3) 0.029(3) 0.042(4) 0.007(3) 0.001(3) -0.007(3)
C10 0.034(3) 0.038(4) 0.042(4) 0.012(3) 0.003(3) -0.005(3)
C11 0.037(4) 0.037(4) 0.072(5) -0.005(4) 0.012(4) -0.013(3)
C12 0.042(4) 0.039(4) 0.088(6) -0.003(4) 0.000(4) -0.020(3)
C13 0.065(6) 0.053(6) 0.119(9) -0.012(6) 0.015(6) -0.038(5)
C14 0.077(7) 0.059(6) 0.112(9) 0.000(6) -0.002(6) -0.049(6)
C15 0.087(7) 0.041(5) 0.102(8) -0.001(5) -0.009(6) -0.034(5)
C16 0.117(11) 0.055(7) 0.122(10) -0.001(7) -0.018(9) -0.036(7)
C17 0.140(13) 0.050(7) 0.129(11) -0.020(7) -0.015(10) -0.043(8)
C18 0.096(8) 0.044(5) 0.101(8) -0.019(5) -0.011(7) -0.007(6)
C19 0.079(7) 0.043(5) 0.079(7) -0.004(5) -0.009(5) -0.009(5)
C20 0.062(6) 0.061(6) 0.069(6) -0.012(5) 0.004(5) 0.005(5)
C21 0.050(5) 0.056(5) 0.062(5) -0.008(4) 0.003(4) -0.002(4)
C22 0.047(4) 0.038(4) 0.045(4) 0.010(3) 0.000(3) -0.006(3)
C23 0.050(5) 0.041(4) 0.064(5) 0.002(4) 0.000(4) -0.014(4)
C24 0.080(7) 0.035(4) 0.079(6) 0.010(4) -0.009(5) -0.012(4)
C25 0.032(4) 0.082(6) 0.032(4) 0.000(4) -0.001(3) -0.011(4)
C26 0.042(4) 0.044(5) 0.039(4) 0.015(3) -0.006(3) -0.018(3)
C27 0.048(7) 0.072(11) 0.081(10) -0.005(7) -0.017(7) -0.039(6)
C28 0.071(9) 0.083(12) 0.086(11) 0.011(8) -0.045(8) -0.039(8)
C29 0.099(11) 0.092(8) 0.067(7) 0.016(7) -0.037(7) -0.069(8)
C30 0.099(10) 0.121(18) 0.024(6) 0.011(8) 0.004(6) -0.053(13)
C31 0.057(6) 0.089(11) 0.033(6) 0.004(6) -0.001(5) -0.043(8)
C38 0.012(4) 0.058(8) 0.039(4) 0.017(5) 0.001(4) -0.013(4)
C39 0.044(6) 0.086(12) 0.061(10) -0.036(8) 0.009(6) -0.032(7)
C40 0.074(9) 0.072(11) 0.061(10) -0.029(7) 0.000(8) -0.017(8)
C41 0.039(9) 0.135(19) 0.047(9) -0.005(11) 0.000(6) 0.007(9)
C42 0.015(7) 0.102(13) 0.098(13) 0.024(10) 0.001(7) -0.005(7)
C43 0.019(7) 0.090(9) 0.075(11) 0.042(8) -0.014(6) -0.014(6)
C26' 0.042(4) 0.044(5) 0.039(4) 0.015(3) -0.006(3) -0.018(3)
C27' 0.048(7) 0.072(11) 0.081(10) -0.005(7) -0.017(7) -0.039(6)
C28' 0.071(9) 0.083(12) 0.086(11) 0.011(8) -0.045(8) -0.039(8)
C29' 0.099(11) 0.092(8) 0.067(7) 0.016(7) -0.037(7) -0.069(8)
C30' 0.099(10) 0.121(18) 0.024(6) 0.011(8) 0.004(6) -0.053(13)
C31' 0.057(6) 0.089(11) 0.033(6) 0.004(6) -0.001(5) -0.043(8)
C38' 0.012(4) 0.058(8) 0.039(4) 0.017(5) 0.001(4) -0.013(4)
C39' 0.044(6) 0.086(12) 0.061(10) -0.036(8) 0.009(6) -0.032(7)
C40' 0.074(9) 0.072(11) 0.061(10) -0.029(7) 0.000(8) -0.017(8)
C41' 0.039(9) 0.135(19) 0.047(9) -0.005(11) 0.000(6) 0.007(9)
C42' 0.015(7) 0.102(13) 0.098(13) 0.024(10) 0.001(7) -0.005(7)
C43' 0.019(7) 0.090(9) 0.075(11) 0.042(8) -0.014(6) -0.014(6)
C32 0.043(4) 0.048(4) 0.033(3) -0.005(3) 0.000(3) -0.012(3)
C33 0.037(4) 0.085(7) 0.098(7) 0.042(6) 0.002(5) -0.019(5)
C34 0.049(5) 0.097(8) 0.123(10) 0.037(7) 0.012(6) -0.028(6)
C35 0.092(7) 0.067(6) 0.050(5) -0.001(4) 0.013(5) -0.047(6)
C36 0.129(10) 0.053(6) 0.075(6) 0.017(5) -0.039(6) -0.058(6)
C37 0.074(6) 0.044(5) 0.077(6) -0.002(4) -0.033(5) -0.024(4)
C44 0.029(3) 0.038(4) 0.035(3) -0.004(3) -0.009(3) -0.007(3)
C45 0.043(4) 0.050(5) 0.049(4) 0.001(3) -0.016(3) -0.013(3)
C46 0.052(5) 0.056(5) 0.053(5) 0.004(4) -0.021(4) -0.002(4)
C47 0.036(4) 0.082(6) 0.046(4) -0.001(4) -0.017(3) -0.010(4)
C48 0.041(4) 0.105(8) 0.074(6) 0.015(6) -0.023(4) -0.036(5)
C49 0.047(4) 0.058(5) 0.061(5) 0.020(4) -0.025(4) -0.018(4)
C50 0.044(4) 0.041(4) 0.025(3) -0.001(3) -0.002(3) -0.010(3)
C51 0.048(4) 0.058(5) 0.040(4) 0.003(3) 0.000(3) -0.017(4)
C52 0.057(5) 0.093(7) 0.049(5) -0.001(5) 0.015(4) -0.022(5)
C53 0.088(8) 0.117(10) 0.042(5) -0.013(5) 0.017(5) -0.022(7)
C54 0.081(7) 0.123(10) 0.044(5) -0.034(6) -0.001(5) -0.017(7)
C55 0.048(5) 0.074(6) 0.047(4) -0.015(4) -0.006(4) -0.009(4)
C56 0.037(4) 0.042(4) 0.047(4) -0.004(3) -0.014(3) -0.008(3)
C57 0.059(5) 0.087(7) 0.069(6) -0.039(5) -0.001(4) -0.028(5)
C58 0.080(8) 0.107(10) 0.117(10) -0.076(8) 0.009(7) -0.040(7)
C59 0.081(8) 0.083(8) 0.134(11) -0.058(8) -0.019(8) -0.028(7)
C60 0.083(7) 0.080(7) 0.103(9) 0.005(6) -0.035(7) -0.049(6)
C61 0.069(6) 0.048(5) 0.065(5) -0.004(4) -0.021(5) -0.017(4)

loop_
_atom_type_symbol
_atom_type_description
_atom_type_scat_dispersion_real
_atom_type_scat_dispersion_imag
_atom_type_scat_source
C C 0.0033 0.0016 'International Tables Vol C Tables 4.2.6.8 and 6.1.1.4'
H H 0.0000 0.0000 'International Tables Vol C Tables 4.2.6.8 and 6.1.1.4'
N N 0.0061 0.0033 'International Tables Vol C Tables 4.2.6.8 and 6.1.1.4'
O O 0.0106 0.0060 'International Tables Vol C Tables 4.2.6.8 and 6.1.1.4'
P P 0.1023 0.0942 'International Tables Vol C Tables 4.2.6.8 and 6.1.1.4'
Ru Ru -1.2594 0.8363 'International Tables Vol C Tables 4.2.6.8 and 6.1.1.4'
S S 0.1246 0.1234 'International Tables Vol C Tables 4.2.6.8 and 6.1.1.4'

loop_
_geom_angle_atom_site_label_1
_geom_angle_atom_site_label_2
_geom_angle_atom_site_label_3
_geom_angle
C25 Ru1 N3 176.4(3)
C25 Ru1 C10 103.9(3)
N3 Ru1 C10 78.6(3)
C25 Ru1 N1 102.4(3)
N3 Ru1 N1 75.2(2)
C10 Ru1 N1 153.7(2)
C25 Ru1 P2 89.9(3)
N3 Ru1 P2 87.42(16)
C10 Ru1 P2 88.87(18)
N1 Ru1 P2 91.52(17)
C25 Ru1 P1 92.2(3)
N3 Ru1 P1 90.59(16)
C10 Ru1 P1 88.42(19)
N1 Ru1 P1 90.25(17)
P2 Ru1 P1 176.91(7)
C26 P1 C32 99.0(4)
C38' P1 C32 113.1(5)
C26 P1 C38 106.2(6)
C32 P1 C38 95.8(4)
C38' P1 C26' 102.9(6)
C32 P1 C26' 101.0(4)
C26 P1 Ru1 116.8(4)
C38' P1 Ru1 108.0(5)
C32 P1 Ru1 118.2(2)
C38 P1 Ru1 117.5(4)
C26' P1 Ru1 112.5(4)
C7 N1 C1 112.8(7)
C7 N1 Ru1 106.8(5)
C1 N1 Ru1 140.5(6)
C2 C1 N1 126.5(9)
C2 C1 C6 119.1(9)
N1 C1 C6 114.3(8)
C50 P2 C56 105.3(4)
C50 P2 C44 101.6(3)
C56 P2 C44 99.1(3)
C50 P2 Ru1 115.1(2)
C56 P2 Ru1 114.1(2)
C44 P2 Ru1 119.5(2)
C7 N2 N3 108.2(6)
C1 C2 C3 118.7(12)
C8 N3 N2 121.7(6)
C8 N3 Ru1 118.3(5)
N2 N3 Ru1 119.9(5)
C4 C3 C2 121.8(14)
C6 S004 C7 91.2(5)
C3 C4 C5 120.6(13)
C4 C5 C6 119.4(13)
C5 C6 C1 120.4(11)
C5 C6 S004 129.9(10)
C1 C6 S004 109.7(7)
N2 C7 N1 129.8(7)
N2 C7 S004 118.1(6)
N1 C7 S004 112.0(6)
N3 C8 C9 116.1(6)
C10 C9 C22 121.6(7)
C10 C9 C8 115.7(7)
C22 C9 C8 122.7(7)
C11 C10 C9 116.6(7)
C11 C10 Ru1 132.0(6)
C9 C10 Ru1 111.3(5)
C12 C11 C10 123.9(7)
C11 C12 C23 120.1(7)
C11 C12 C13 123.0(8)
C23 C12 C13 116.8(8)
C14 C13 C12 121.9(10)
C13 C14 C15 122.2(9)
C14 C15 C16 123.4(11)
C14 C15 C24 118.4(9)
C16 C15 C24 118.2(11)
C17 C16 C15 120.3(13)
C16 C17 C18 121.8(11)
C17 C18 C19 121.1(12)
C18 C19 C24 117.5(11)
C18 C19 C20 123.0(10)
C24 C19 C20 119.5(9)
C21 C20 C19 121.3(9)
C20 C21 C22 121.8(9)
C21 C22 C23 117.8(8)
C21 C22 C9 123.1(8)
C23 C22 C9 119.0(7)
C12 C23 C22 118.7(8)
C12 C23 C24 120.6(8)
C22 C23 C24 120.7(8)
C19 C24 C15 121.1(10)
C19 C24 C23 118.9(9)
C15 C24 C23 120.0(9)
O1 C25 Ru1 174.9(8)
C27 C26 C31 120.0
C27 C26 P1 119.8(6)
C31 C26 P1 119.8(6)
C28 C27 C26 120.0
C27 C28 C29 120.0
C30 C29 C28 120.0
C29 C30 C31 120.0
C30 C31 C26 120.0
C39 C38 C43 120.0
C39 C38 P1 127.4(6)
C43 C38 P1 112.6(6)
C40 C39 C38 120.0
C39 C40 C41 120.0
C42 C41 C40 120.0
C41 C42 C43 120.0
C42 C43 C38 120.0
C27' C26' C31' 120.0
C27' C26' P1 121.6(7)
C31' C26' P1 117.9(7)
C28' C27' C26' 120.0
C27' C28' C29' 120.0
C28' C29' C30' 120.0
C29' C30' C31' 120.0
C30' C31' C26' 120.0
C39' C38' C43' 120.0
C39' C38' P1 113.0(7)
C43' C38' P1 127.0(7)
C40' C39' C38' 120.0
C39' C40' C41' 120.0
C42' C41' C40' 120.0
C41' C42' C43' 120.0
C42' C43' C38' 120.0
C33 C32 C37 118.2(8)
C33 C32 P1 121.8(6)
C37 C32 P1 119.9(6)
C32 C33 C34 120.2(9)
C35 C34 C33 121.7(10)
C34 C35 C36 118.9(9)
C35 C36 C37 120.9(9)
C32 C37 C36 120.0(9)
C49 C44 C45 118.6(6)
C49 C44 P2 122.3(5)
C45 C44 P2 119.1(6)
C46 C45 C44 120.1(8)
C47 C46 C45 120.6(8)
C48 C47 C46 119.7(7)
C47 C48 C49 120.3(9)
C44 C49 C48 120.6(8)
C51 C50 C55 118.9(7)
C51 C50 P2 120.2(5)
C55 C50 P2 120.8(6)
C50 C51 C52 120.8(8)
C53 C52 C51 119.3(9)
C54 C53 C52 120.0(9)
C53 C54 C55 120.7(9)
C54 C55 C50 120.2(9)
C61 C56 C57 118.4(8)
C61 C56 P2 126.2(6)
C57 C56 P2 115.2(7)
C58 C57 C56 121.5(11)
C59 C58 C57 120.5(11)
C58 C59 C60 119.9(10)
C59 C60 C61 120.8(11)
C56 C61 C60 118.8(10)

loop_
_geom_bond_atom_site_label_1
_geom_bond_atom_site_label_2
_geom_bond_distance
Ru1 C25 1.858(7)
Ru1 N3 2.051(5)
Ru1 C10 2.100(8)
Ru1 N1 2.168(7)
Ru1 P2 2.3767(18)
Ru1 P1 2.397(2)
P1 C26 1.810(6)
P1 C38' 1.829(6)
P1 C32 1.835(8)
P1 C38 1.877(6)
P1 C26' 1.881(6)
N1 C7 1.351(9)
N1 C1 1.392(11)
O1 C25 1.143(9)
C1 C2 1.353(14)
C1 C6 1.436(14)
P2 C50 1.826(7)
P2 C56 1.828(8)
P2 C44 1.831(6)
N2 C7 1.261(10)
N2 N3 1.388(8)
C2 C3 1.411(16)
N3 C8 1.284(9)
C3 C4 1.355(19)
S004 C6 1.722(11)
S004 C7 1.785(8)
C4 C5 1.363(18)
C5 C6 1.381(15)
C8 C9 1.442(10)
C9 C10 1.427(9)
C9 C22 1.433(11)
C10 C11 1.386(10)
C11 C12 1.383(11)
C12 C23 1.421(11)
C12 C13 1.449(12)
C13 C14 1.349(14)
C14 C15 1.409(14)
C15 C16 1.413(15)
C15 C24 1.418(14)
C16 C17 1.362(18)
C17 C18 1.369(17)
C18 C19 1.409(14)
C19 C24 1.414(14)
C19 C20 1.414(15)
C20 C21 1.360(13)
C21 C22 1.421(11)
C22 C23 1.422(11)
C23 C24 1.433(13)
C26 C27 1.3900
C26 C31 1.3900
C27 C28 1.3900
C28 C29 1.3900
C29 C30 1.3900
C30 C31 1.3900
C38 C39 1.3900
C38 C43 1.3900
C39 C40 1.3900
C40 C41 1.3900
C41 C42 1.3900
C42 C43 1.3900
C26' C27' 1.3900
C26' C31' 1.3900
C27' C28' 1.3900
C28' C29' 1.3900
C29' C30' 1.3900
C30' C31' 1.3900
C38' C39' 1.3900
C38' C43' 1.3900
C39' C40' 1.3900
C40' C41' 1.3900
C41' C42' 1.3900
C42' C43' 1.3900
C32 C33 1.344(11)
C32 C37 1.387(11)
C33 C34 1.400(13)
C34 C35 1.331(14)
C35 C36 1.348(14)
C36 C37 1.390(14)
C44 C49 1.365(11)
C44 C45 1.389(10)
C45 C46 1.386(10)
C46 C47 1.365(13)
C47 C48 1.353(13)
C48 C49 1.398(11)
C50 C51 1.377(10)
C50 C55 1.383(10)
C51 C52 1.389(11)
C52 C53 1.378(14)
C53 C54 1.368(15)
C54 C55 1.376(12)
C56 C61 1.385(12)
C56 C57 1.398(11)
C57 C58 1.357(14)
C58 C59 1.342(18)
C59 C60 1.385(16)
C60 C61 1.393(13)
